data_7054140
loop_
_publ_author_name
'Nizhnik, Yakov P.'
'Lu, Jianjiang'
'Rosokha, Sergiy V.'
'Kochi, Jay K.'

_publ_section_title
;
 Lewis acid effects on donor--acceptor associations and redox reactions:
 ternary complexes of heteroaromatic N-oxides with boron trifluoride and
 organic donors
;
_journal_issue 11
_journal_name_full 'New Journal of Chemistry'
_journal_page_first 2317
_journal_paper_doi 10.1039/b9nj00205g
_journal_volume 33
_journal_year 2009
_chemical_formula_moiety 'C9 H6 B F3 N2 O3'
_chemical_formula_sum 'C9 H6 B F3 N2 O3'
_chemical_formula_weight 257.97
_chemical_name_systematic
;
?
;
_space_group_IT_number 19
_symmetry_cell_setting orthorhombic
_symmetry_space_group_name_Hall 'P 2ac 2ab'
_symmetry_space_group_name_H-M 'P 21 21 21'
_atom_sites_solution_hydrogens geom
_atom_sites_solution_primary direct
_atom_sites_solution_secondary difmap
_audit_creation_method SHELXL-97
_cell_angle_alpha 90.00
_cell_angle_beta 90.00
_cell_angle_gamma 90.00
_cell_formula_units_Z 4
_cell_length_a 5.4823(9)
_cell_length_b 12.217(2)
_cell_length_c 15.168(3)
_cell_measurement_reflns_used 301
_cell_measurement_temperature 173(2)
_cell_measurement_theta_max 22.38
_cell_measurement_theta_min 3.37
_cell_volume 1015.9(3)
_computing_cell_refinement 'SAINT (Bruker, 2003)'
_computing_data_collection 'SMART (Bruker, 2003)'
_computing_data_reduction 'SAINT & SADABS (Bruker, 2003)'
_computing_molecular_graphics 'XP (Bruker, 1999)'
_computing_publication_material 'SHELXL, XCIF (Bruker, 1999)'
_computing_structure_refinement SHELXTL
_computing_structure_solution 'SHELXTL (Bruker, 2003)'
_diffrn_ambient_temperature 173(2)
_diffrn_measured_fraction_theta_full 0.992
_diffrn_measured_fraction_theta_max 0.981
_diffrn_measurement_device 'Bruker SMART'
_diffrn_measurement_method 'omega-scan, full sphere'
_diffrn_radiation_monochromator graphite
_diffrn_radiation_source 'fine-focus sealed tube'
_diffrn_radiation_type MoK\a
_diffrn_radiation_wavelength 0.71073
_diffrn_reflns_av_R_equivalents 0.0403
_diffrn_reflns_av_sigmaI/netI 0.0393
_diffrn_reflns_limit_h_max 7
_diffrn_reflns_limit_h_min -7
_diffrn_reflns_limit_k_max 10
_diffrn_reflns_limit_k_min -16
_diffrn_reflns_limit_l_max 15
_diffrn_reflns_limit_l_min -21
_diffrn_reflns_number 6559
_diffrn_reflns_theta_full 30.00
_diffrn_reflns_theta_max 30.47
_diffrn_reflns_theta_min 2.14
_diffrn_standards_decay_% 0
_diffrn_standards_interval_count 0
_diffrn_standards_interval_time 0
_diffrn_standards_number none
_exptl_absorpt_coefficient_mu 0.159
_exptl_absorpt_correction_T_max 0.9842
_exptl_absorpt_correction_T_min 0.9688
_exptl_absorpt_correction_type multi-scan
_exptl_absorpt_process_details '(SADABS; Bruker, 2003)'
_exptl_crystal_colour colorless
_exptl_crystal_density_diffrn 1.687
_exptl_crystal_density_method 'not measured'
_exptl_crystal_description block
_exptl_crystal_F_000 520
_exptl_crystal_size_max 0.20
_exptl_crystal_size_mid 0.10
_exptl_crystal_size_min 0.10
_refine_diff_density_max 0.225
_refine_diff_density_min -0.167
_refine_diff_density_rms 0.048
_refine_ls_abs_structure_details 'Flack H D (1983), Acta Cryst. A39, 876-881'
_refine_ls_abs_structure_Flack 0.1(11)
_refine_ls_extinction_method none
_refine_ls_goodness_of_fit_ref 1.026
_refine_ls_hydrogen_treatment constr
_refine_ls_matrix_type full
_refine_ls_number_parameters 163
_refine_ls_number_reflns 1760
_refine_ls_number_restraints 0
_refine_ls_restrained_S_all 1.026
_refine_ls_R_factor_all 0.0663
_refine_ls_R_factor_gt 0.0444
_refine_ls_shift/su_max 0.000
_refine_ls_shift/su_mean 0.000
_refine_ls_structure_factor_coef Fsqd
_refine_ls_weighting_details 'calc w=1/[\s^2^(Fo^2^)+(0.0459P)^2^+0.0758P] where P=(Fo^2^+2Fc^2^)/3'
_refine_ls_weighting_scheme calc
_refine_ls_wR_factor_gt 0.0904
_refine_ls_wR_factor_ref 0.0999
_reflns_number_gt 1317
_reflns_number_total 1760
_reflns_threshold_expression >2sigma(I)
_cod_data_source_file b9nj00205g.txt
_cod_data_source_block yak10
_cod_database_code 7054140

loop_
_symmetry_equiv_pos_as_xyz
'x, y, z'
'-x+1/2, -y, z+1/2'
'-x, y+1/2, -z+1/2'
'x+1/2, -y+1/2, -z'

loop_
_atom_site_label
_atom_site_type_symbol
_atom_site_fract_x
_atom_site_fract_y
_atom_site_fract_z
_atom_site_U_iso_or_equiv
_atom_site_adp_type
_atom_site_occupancy
_atom_site_symmetry_multiplicity
_atom_site_calc_flag
_atom_site_refinement_flags
N1 N 0.2937(4) 0.43710(16) 0.03922(13) 0.0298(4) Uani 1 1 d .
N2 N 0.5562(5) 0.36041(18) 0.29004(15) 0.0390(5) Uani 1 1 d .
O1 O 0.1995(3) 0.45981(13) -0.04244(11) 0.0350(4) Uani 1 1 d .
O2 O 0.4052(5) 0.33663(17) 0.34593(13) 0.0524(6) Uani 1 1 d .
O3 O 0.7785(4) 0.35384(18) 0.29984(13) 0.0528(6) Uani 1 1 d .
C1 C 0.1791(5) 0.36447(19) 0.08851(16) 0.0325(5) Uani 1 1 d .
H1 H 0.0389 0.3279 0.0664 0.039 Uiso 1 1 calc R
C2 C 0.2641(5) 0.34150(19) 0.17302(16) 0.0338(6) Uani 1 1 d .
H2 H 0.1836 0.2892 0.2091 0.041 Uiso 1 1 calc R
C3 C 0.4641(5) 0.39517(18) 0.20270(15) 0.0306(5) Uani 1 1 d .
C4 C 0.5861(5) 0.47659(18) 0.15309(16) 0.0290(5) Uani 1 1 d .
C5 C 0.7863(5) 0.5410(2) 0.18195(17) 0.0356(6) Uani 1 1 d .
H5 H 0.8505 0.5309 0.2396 0.043 Uiso 1 1 calc R
C6 C 0.8866(5) 0.6171(2) 0.12740(18) 0.0395(6) Uani 1 1 d .
H6 H 1.0205 0.6598 0.1474 0.047 Uiso 1 1 calc R
C7 C 0.7950(5) 0.6335(2) 0.04170(18) 0.0395(6) Uani 1 1 d .
H7 H 0.8702 0.6860 0.0044 0.047 Uiso 1 1 calc R
C8 C 0.5997(6) 0.5752(2) 0.01133(16) 0.0355(6) Uani 1 1 d .
H8 H 0.5366 0.5876 -0.0461 0.043 Uiso 1 1 calc R
C9 C 0.4946(5) 0.49650(18) 0.06696(15) 0.0287(5) Uani 1 1 d .
B1 B 0.2715(6) 0.3766(3) -0.11151(19) 0.0378(7) Uani 1 1 d .
F1 F 0.5213(3) 0.37732(13) -0.12195(10) 0.0468(4) Uani 1 1 d .
F2 F 0.1527(4) 0.40862(15) -0.18627(10) 0.0647(6) Uani 1 1 d .
F3 F 0.1991(3) 0.27293(11) -0.08417(10) 0.0423(4) Uani 1 1 d .

loop_
_atom_site_aniso_label
_atom_site_aniso_U_11
_atom_site_aniso_U_22
_atom_site_aniso_U_33
_atom_site_aniso_U_23
_atom_site_aniso_U_13
_atom_site_aniso_U_12
N1 0.0335(10) 0.0300(10) 0.0260(10) -0.0046(8) 0.0014(9) 0.0050(10)
N2 0.0575(15) 0.0322(11) 0.0272(11) -0.0026(9) -0.0011(11) 0.0006(12)
O1 0.0425(10) 0.0347(9) 0.0279(8) -0.0001(7) -0.0058(8) 0.0090(9)
O2 0.0774(15) 0.0529(12) 0.0269(9) 0.0064(9) 0.0047(10) -0.0173(12)
O3 0.0605(13) 0.0557(13) 0.0420(12) 0.0019(10) -0.0122(11) 0.0099(12)
C1 0.0316(12) 0.0316(12) 0.0343(13) -0.0045(10) 0.0043(11) -0.0032(11)
C2 0.0391(14) 0.0302(12) 0.0321(13) 0.0000(10) 0.0079(11) -0.0034(12)
C3 0.0420(14) 0.0265(11) 0.0233(11) -0.0027(10) 0.0037(10) 0.0046(11)
C4 0.0341(12) 0.0254(11) 0.0275(12) -0.0076(9) 0.0055(10) 0.0020(11)
C5 0.0385(13) 0.0336(12) 0.0347(13) -0.0098(10) 0.0024(12) 0.0000(12)
C6 0.0388(13) 0.0321(12) 0.0476(16) -0.0111(12) 0.0074(13) -0.0070(12)
C7 0.0514(15) 0.0298(12) 0.0374(14) -0.0049(11) 0.0147(13) -0.0065(14)
C8 0.0496(15) 0.0289(12) 0.0282(12) -0.0011(10) 0.0071(11) 0.0020(12)
C9 0.0332(12) 0.0247(10) 0.0283(12) -0.0041(9) 0.0041(10) 0.0025(11)
B1 0.0506(18) 0.0358(14) 0.0270(14) -0.0034(12) -0.0061(13) 0.0080(15)
F1 0.0540(10) 0.0436(9) 0.0428(9) -0.0044(7) 0.0134(8) 0.0011(9)
F2 0.0993(16) 0.0599(11) 0.0348(9) -0.0045(8) -0.0267(10) 0.0204(11)
F3 0.0485(9) 0.0361(7) 0.0423(9) -0.0059(7) -0.0058(8) -0.0025(8)

loop_
_atom_type_symbol
_atom_type_description
_atom_type_scat_dispersion_real
_atom_type_scat_dispersion_imag
_atom_type_scat_source
C C 0.0033 0.0016 'International Tables Vol C Tables 4.2.6.8 and 6.1.1.4'
H H 0.0000 0.0000 'International Tables Vol C Tables 4.2.6.8 and 6.1.1.4'
B B 0.0013 0.0007 'International Tables Vol C Tables 4.2.6.8 and 6.1.1.4'
N N 0.0061 0.0033 'International Tables Vol C Tables 4.2.6.8 and 6.1.1.4'
O O 0.0106 0.0060 'International Tables Vol C Tables 4.2.6.8 and 6.1.1.4'
F F 0.0171 0.0103 'International Tables Vol C Tables 4.2.6.8 and 6.1.1.4'

loop_
_geom_angle_atom_site_label_1
_geom_angle_atom_site_label_2
_geom_angle_atom_site_label_3
_geom_angle
C1 N1 O1 117.9(2)
C1 N1 C9 124.0(2)
O1 N1 C9 117.9(2)
O2 N2 O3 124.9(2)
O2 N2 C3 117.3(2)
O3 N2 C3 117.7(2)
N1 O1 B1 113.05(18)
N1 C1 C2 119.8(2)
N1 C1 H1 120.1
C2 C1 H1 120.1
C3 C2 C1 118.6(2)
C3 C2 H2 120.7
C1 C2 H2 120.7
C2 C3 C4 123.1(2)
C2 C3 N2 115.8(2)
C4 C3 N2 121.1(2)
C3 C4 C5 126.2(2)
C3 C4 C9 116.3(2)
C5 C4 C9 117.5(2)
C6 C5 C4 120.2(3)
C6 C5 H5 119.9
C4 C5 H5 119.9
C5 C6 C7 121.0(3)
C5 C6 H6 119.5
C7 C6 H6 119.5
C8 C7 C6 121.1(3)
C8 C7 H7 119.4
C6 C7 H7 119.4
C7 C8 C9 118.5(3)
C7 C8 H8 120.8
C9 C8 H8 120.8
N1 C9 C8 120.2(2)
N1 C9 C4 118.1(2)
C8 C9 C4 121.7(2)
F2 B1 F1 112.1(3)
F2 B1 F3 111.9(3)
F1 B1 F3 108.9(2)
F2 B1 O1 104.9(2)
F1 B1 O1 109.5(2)
F3 B1 O1 109.3(2)

loop_
_geom_bond_atom_site_label_1
_geom_bond_atom_site_label_2
_geom_bond_distance
N1 C1 1.320(3)
N1 O1 1.370(3)
N1 C9 1.384(3)
N2 O2 1.220(3)
N2 O3 1.231(3)
N2 C3 1.480(3)
O1 B1 1.513(3)
C1 C2 1.393(3)
C1 H1 0.9500
C2 C3 1.354(4)
C2 H2 0.9500
C3 C4 1.415(3)
C4 C5 1.420(3)
C4 C9 1.420(3)
C5 C6 1.361(4)
C5 H5 0.9500
C6 C7 1.408(4)
C6 H6 0.9500
C7 C8 1.366(4)
C7 H7 0.9500
C8 C9 1.403(3)
C8 H8 0.9500
B1 F2 1.365(3)
B1 F1 1.378(4)
B1 F3 1.390(3)
